data_4324430
loop_
_publ_author_name
'Mari S. Rosen'
'Alexander M. Spokoyny'
'Charles W. Machan'
'Charlotte Stern'
'Amy Sarjeant'
'Chad A. Mirkin'

_publ_section_title
;
 Chelating Effect as a Driving Force for the Selective Formation of
 Heteroligated Pt(II) Complexes with Bidentate Phosphino-Chalcoether
 Ligands
;
_journal_name_full 'Inorganic Chemistry'
_journal_page_first 1411
_journal_page_last 1419
_journal_paper_doi 10.1021/ic101973s
_journal_volume 50
_journal_year 2011
_chemical_formula_sum 'C16 H19 Cl4 P Pt Se'
_chemical_formula_weight 658.13
_chemical_name_systematic
; 
 ? 
;
_space_group_IT_number 61
_symmetry_cell_setting orthorhombic
_symmetry_space_group_name_Hall '-P 2ac 2ab'
_symmetry_space_group_name_H-M 'P b c a'
_atom_sites_solution_hydrogens geom
_atom_sites_solution_primary direct
_atom_sites_solution_secondary difmap
_audit_creation_method SHELXL-97
_cell_angle_alpha 90.00
_cell_angle_beta 90.00
_cell_angle_gamma 90.00
_cell_formula_units_Z 8
_cell_length_a 14.1323(2)
_cell_length_b 14.2531(2)
_cell_length_c 19.8957(3)
_cell_measurement_reflns_used 9614
_cell_measurement_temperature 100(2)
_cell_measurement_theta_max 30.46
_cell_measurement_theta_min 2.05
_cell_volume 4007.57(10)
_computing_cell_refinement 'SAINT V7.23A (Bruker, 2005)'
_computing_data_collection 'APEX2 V2.1-4 (Bruker, 2007)'
_computing_data_reduction 'Bruker SAINT'
_computing_molecular_graphics 'Bruker SHELXTL'
_computing_publication_material 'Bruker SHELXTL'
_computing_structure_refinement 'SHELXL-97 (Sheldrick, 1997)'
_computing_structure_solution 'SHELXS-97 (Sheldrick, 1990)'
_diffrn_ambient_temperature 100(2)
_diffrn_measured_fraction_theta_full 0.970
_diffrn_measured_fraction_theta_max 0.970
_diffrn_measurement_device_type 'CCD area detector'
_diffrn_measurement_method 'phi and omega scans'
_diffrn_radiation_monochromator graphite
_diffrn_radiation_source 'fine-focus sealed tube'
_diffrn_radiation_type MoK\a
_diffrn_radiation_wavelength 0.71073
_diffrn_reflns_av_R_equivalents 0.1165
_diffrn_reflns_av_sigmaI/netI 0.0339
_diffrn_reflns_limit_h_max 17
_diffrn_reflns_limit_h_min -17
_diffrn_reflns_limit_k_max 20
_diffrn_reflns_limit_k_min -20
_diffrn_reflns_limit_l_max 28
_diffrn_reflns_limit_l_min -28
_diffrn_reflns_number 90959
_diffrn_reflns_theta_full 30.46
_diffrn_reflns_theta_max 30.46
_diffrn_reflns_theta_min 2.05
_exptl_absorpt_coefficient_mu 9.428
_exptl_absorpt_correction_T_max 0.4365
_exptl_absorpt_correction_T_min 0.1663
_exptl_absorpt_correction_type numerical
_exptl_absorpt_process_details face-indexed
_exptl_crystal_colour colourless
_exptl_crystal_density_diffrn 2.182
_exptl_crystal_description needle
_exptl_crystal_F_000 2480
_exptl_crystal_size_max 0.390
_exptl_crystal_size_mid 0.142
_exptl_crystal_size_min 0.116
_refine_diff_density_max 6.488
_refine_diff_density_min -3.453
_refine_diff_density_rms 0.295
_refine_ls_extinction_coef 0.00019(6)
_refine_ls_extinction_expression Fc^*^=kFc[1+0.001xFc^2^\l^3^/sin(2\q)]^-1/4^
_refine_ls_extinction_method SHELXL
_refine_ls_goodness_of_fit_ref 1.078
_refine_ls_hydrogen_treatment constr
_refine_ls_matrix_type full
_refine_ls_number_parameters 212
_refine_ls_number_reflns 5921
_refine_ls_number_restraints 0
_refine_ls_restrained_S_all 1.078
_refine_ls_R_factor_all 0.0439
_refine_ls_R_factor_gt 0.0379
_refine_ls_shift/su_max 0.002
_refine_ls_shift/su_mean 0.000
_refine_ls_structure_factor_coef Fsqd
_refine_ls_weighting_details 'calc w=1/[\s^2^(Fo^2^)+(0.0721P)^2^+0.0517P] where P=(Fo^2^+2Fc^2^)/3'
_refine_ls_weighting_scheme calc
_refine_ls_wR_factor_gt 0.0993
_refine_ls_wR_factor_ref 0.1026
_reflns_number_gt 5116
_reflns_number_total 5921
_reflns_threshold_expression >2sigma(I)
_cod_data_source_file ic101973s_si_002_2.cif
_cod_data_source_block 10_SeMeCl2
_cod_database_code 4324430

loop_
_symmetry_equiv_pos_as_xyz
'x, y, z'
'-x+1/2, -y, z+1/2'
'-x, y+1/2, -z+1/2'
'x+1/2, -y+1/2, -z'
'-x, -y, -z'
'x-1/2, y, -z-1/2'
'x, -y-1/2, z-1/2'
'-x-1/2, y-1/2, z'

loop_
_atom_site_label
_atom_site_type_symbol
_atom_site_fract_x
_atom_site_fract_y
_atom_site_fract_z
_atom_site_U_iso_or_equiv
_atom_site_adp_type
_atom_site_occupancy
_atom_site_symmetry_multiplicity
_atom_site_calc_flag
_atom_site_refinement_flags
Pt1 Pt 0.690630(9) 0.308333(10) 0.423418(7) 0.01235(7) Uani 1 1 d .
P1 P 0.71780(7) 0.21803(7) 0.51174(5) 0.01451(18) Uani 1 1 d .
Se1 Se 0.80130(2) 0.21846(3) 0.361000(19) 0.01570(10) Uani 1 1 d .
Cl1 Cl 0.57998(6) 0.39964(6) 0.48059(4) 0.01620(17) Uani 1 1 d .
Cl2 Cl 0.67279(7) 0.39844(7) 0.32394(5) 0.01991(18) Uani 1 1 d .
Cl3 Cl 0.85704(7) 1.05027(7) 0.70739(5) 0.0266(2) Uani 1 1 d .
Cl4 Cl 0.96131(7) 0.87830(8) 0.67654(5) 0.0290(2) Uani 1 1 d .
C1 C 0.7984(3) 0.2723(3) 0.57102(19) 0.0174(8) Uani 1 1 d .
C2 C 0.8816(3) 0.2297(3) 0.5924(2) 0.0221(8) Uani 1 1 d .
H2 H 0.8978 0.1691 0.5761 0.027 Uiso 1 1 calc R
C3 C 0.9411(3) 0.2751(3) 0.6373(2) 0.0256(8) Uani 1 1 d .
H3 H 0.9970 0.2448 0.6526 0.031 Uiso 1 1 calc R
C4 C 0.9197(3) 0.3629(3) 0.6597(2) 0.0279(9) Uani 1 1 d .
H4 H 0.9614 0.3940 0.6898 0.033 Uiso 1 1 calc R
C5 C 0.8367(3) 0.4074(3) 0.6385(2) 0.0278(9) Uani 1 1 d .
H5 H 0.8219 0.4686 0.6544 0.033 Uiso 1 1 calc R
C6 C 0.7761(3) 0.3620(3) 0.5944(2) 0.0221(8) Uani 1 1 d .
H6 H 0.7194 0.3919 0.5801 0.027 Uiso 1 1 calc R
C7 C 0.6169(3) 0.1756(2) 0.55876(19) 0.0163(7) Uani 1 1 d .
C8 C 0.6187(3) 0.1654(3) 0.62885(19) 0.0200(7) Uani 1 1 d .
H8 H 0.6729 0.1842 0.6537 0.024 Uiso 1 1 calc R
C9 C 0.5401(3) 0.1275(3) 0.6620(2) 0.0227(8) Uani 1 1 d .
H9 H 0.5406 0.1211 0.7095 0.027 Uiso 1 1 calc R
C10 C 0.4612(3) 0.0993(3) 0.6251(2) 0.0226(8) Uani 1 1 d .
H10 H 0.4078 0.0738 0.6477 0.027 Uiso 1 1 calc R
C11 C 0.4601(3) 0.1082(3) 0.5556(2) 0.0240(8) Uani 1 1 d .
H11 H 0.4067 0.0879 0.5306 0.029 Uiso 1 1 calc R
C12 C 0.5378(3) 0.1470(3) 0.52284(19) 0.0207(7) Uani 1 1 d .
H12 H 0.5367 0.1540 0.4754 0.025 Uiso 1 1 calc R
C13 C 0.7173(3) 0.1338(3) 0.3126(2) 0.0281(9) Uani 1 1 d .
H13A H 0.7523 0.0773 0.2995 0.042 Uiso 1 1 calc R
H13B H 0.6931 0.1652 0.2724 0.042 Uiso 1 1 calc R
H13C H 0.6643 0.1161 0.3418 0.042 Uiso 1 1 calc R
C14 C 0.8480(3) 0.1295(3) 0.42878(17) 0.0188(7) Uani 1 1 d .
H14A H 0.8662 0.0700 0.4066 0.023 Uiso 1 1 calc R
H14B H 0.9049 0.1557 0.4508 0.023 Uiso 1 1 calc R
C15 C 0.7727(3) 0.1100(3) 0.48136(19) 0.0194(7) Uani 1 1 d .
H15A H 0.8017 0.0763 0.5197 0.023 Uiso 1 1 calc R
H15B H 0.7234 0.0689 0.4617 0.023 Uiso 1 1 calc R
C16 C 0.9427(3) 0.9966(3) 0.6539(2) 0.0258(8) Uani 1 1 d .
H16A H 0.9206 0.9998 0.6067 0.018(11) Uiso 1 1 calc R
H16B H 1.0031 1.0314 0.6571 0.051(16) Uiso 1 1 calc R

loop_
_atom_site_aniso_label
_atom_site_aniso_U_11
_atom_site_aniso_U_22
_atom_site_aniso_U_33
_atom_site_aniso_U_23
_atom_site_aniso_U_13
_atom_site_aniso_U_12
Pt1 0.01109(11) 0.01023(10) 0.01573(10) 0.00012(4) 0.00051(4) 0.00048(4)
P1 0.0135(4) 0.0121(4) 0.0178(4) 0.0007(3) 0.0010(3) 0.0021(3)
Se1 0.01453(19) 0.01498(19) 0.01759(19) -0.00170(14) 0.00176(12) 0.00182(12)
Cl1 0.0148(4) 0.0136(4) 0.0201(4) -0.0002(3) 0.0020(3) 0.0028(3)
Cl2 0.0209(4) 0.0193(4) 0.0195(4) 0.0049(3) 0.0017(3) 0.0033(3)
Cl3 0.0264(5) 0.0257(5) 0.0276(5) 0.0009(4) 0.0049(4) -0.0031(4)
Cl4 0.0246(5) 0.0345(6) 0.0280(5) 0.0048(4) 0.0058(4) 0.0043(4)
C1 0.0123(18) 0.017(2) 0.023(2) 0.0022(14) 0.0005(12) -0.0003(14)
C2 0.0205(19) 0.021(2) 0.0253(19) 0.0018(15) -0.0007(15) 0.0074(15)
C3 0.0179(19) 0.034(2) 0.025(2) 0.0046(17) -0.0042(14) 0.0030(16)
C4 0.022(2) 0.035(2) 0.027(2) -0.0009(18) -0.0050(15) -0.0036(17)
C5 0.022(2) 0.027(2) 0.034(2) -0.0085(17) -0.0027(17) -0.0024(17)
C6 0.0142(18) 0.022(2) 0.030(2) -0.0072(16) -0.0011(15) 0.0019(15)
C7 0.0148(17) 0.0130(16) 0.0211(17) 0.0024(13) 0.0027(14) 0.0048(13)
C8 0.0188(18) 0.0200(18) 0.0212(18) 0.0019(14) 0.0011(13) -0.0010(15)
C9 0.025(2) 0.0211(19) 0.0223(19) 0.0038(15) 0.0039(15) -0.0001(15)
C10 0.0160(18) 0.0204(19) 0.031(2) 0.0064(15) 0.0048(14) 0.0002(14)
C11 0.0164(18) 0.024(2) 0.031(2) 0.0052(16) -0.0040(15) -0.0024(15)
C12 0.0209(18) 0.021(2) 0.0202(17) 0.0028(14) -0.0004(14) -0.0026(15)
C13 0.028(2) 0.024(2) 0.032(2) -0.0116(17) -0.0105(17) 0.0038(17)
C14 0.0165(19) 0.0149(18) 0.0250(19) 0.0004(13) 0.0002(13) 0.0068(14)
C15 0.0174(18) 0.0171(18) 0.0235(18) 0.0026(14) 0.0023(14) 0.0037(14)
C16 0.024(2) 0.029(2) 0.0236(19) -0.0001(16) 0.0045(15) -0.0064(17)

loop_
_atom_type_symbol
_atom_type_description
_atom_type_scat_dispersion_real
_atom_type_scat_dispersion_imag
_atom_type_scat_source
C C 0.0033 0.0016 'International Tables Vol C Tables 4.2.6.8 and 6.1.1.4'
H H 0.0000 0.0000 'International Tables Vol C Tables 4.2.6.8 and 6.1.1.4'
P P 0.1023 0.0942 'International Tables Vol C Tables 4.2.6.8 and 6.1.1.4'
Cl Cl 0.1484 0.1585 'International Tables Vol C Tables 4.2.6.8 and 6.1.1.4'
Se Se -0.0929 2.2259 'International Tables Vol C Tables 4.2.6.8 and 6.1.1.4'
Pt Pt -1.7033 8.3905 'International Tables Vol C Tables 4.2.6.8 and 6.1.1.4'

loop_
_geom_angle_atom_site_label_1
_geom_angle_atom_site_label_2
_geom_angle_atom_site_label_3
_geom_angle
P1 Pt1 Cl1 93.08(3)
P1 Pt1 Se1 89.27(3)
Cl1 Pt1 Se1 177.62(2)
P1 Pt1 Cl2 174.95(3)
Cl1 Pt1 Cl2 91.92(3)
Se1 Pt1 Cl2 85.74(2)
C7 P1 C1 107.54(18)
C7 P1 C15 102.96(17)
C1 P1 C15 107.95(19)
C7 P1 Pt1 117.92(13)
C1 P1 Pt1 112.18(14)
C15 P1 Pt1 107.53(12)
C13 Se1 C14 98.26(18)
C13 Se1 Pt1 101.04(13)
C14 Se1 Pt1 102.15(10)
C2 C1 C6 119.3(4)
C2 C1 P1 122.9(3)
C6 C1 P1 117.7(3)
C3 C2 C1 120.4(4)
C3 C2 H2 119.8
C1 C2 H2 119.8
C4 C3 C2 120.3(4)
C4 C3 H3 119.8
C2 C3 H3 119.8
C3 C4 C5 120.3(4)
C3 C4 H4 119.8
C5 C4 H4 119.8
C6 C5 C4 119.8(4)
C6 C5 H5 120.1
C4 C5 H5 120.1
C5 C6 C1 119.9(4)
C5 C6 H6 120.1
C1 C6 H6 120.1
C12 C7 C8 119.7(3)
C12 C7 P1 117.8(3)
C8 C7 P1 122.3(3)
C9 C8 C7 119.6(4)
C9 C8 H8 120.2
C7 C8 H8 120.2
C10 C9 C8 119.8(4)
C10 C9 H9 120.1
C8 C9 H9 120.1
C11 C10 C9 120.4(4)
C11 C10 H10 119.8
C9 C10 H10 119.8
C10 C11 C12 119.6(4)
C10 C11 H11 120.2
C12 C11 H11 120.2
C7 C12 C11 120.7(4)
C7 C12 H12 119.6
C11 C12 H12 119.6
Se1 C13 H13A 109.5
Se1 C13 H13B 109.5
H13A C13 H13B 109.5
Se1 C13 H13C 109.5
H13A C13 H13C 109.5
H13B C13 H13C 109.5
C15 C14 Se1 110.9(2)
C15 C14 H14A 109.5
Se1 C14 H14A 109.5
C15 C14 H14B 109.5
Se1 C14 H14B 109.5
H14A C14 H14B 108.1
C14 C15 P1 111.8(3)
C14 C15 H15A 109.3
P1 C15 H15A 109.3
C14 C15 H15B 109.3
P1 C15 H15B 109.3
H15A C15 H15B 107.9
Cl4 C16 Cl3 111.0(2)
Cl4 C16 H16A 109.4
Cl3 C16 H16A 109.4
Cl4 C16 H16B 109.4
Cl3 C16 H16B 109.4
H16A C16 H16B 108.0

loop_
_geom_bond_atom_site_label_1
_geom_bond_atom_site_label_2
_geom_bond_distance
Pt1 P1 2.2118(9)
Pt1 Cl1 2.3308(8)
Pt1 Se1 2.3726(4)
Pt1 Cl2 2.3728(9)
P1 C7 1.809(4)
P1 C1 1.813(4)
P1 C15 1.827(4)
Se1 C13 1.947(4)
Se1 C14 1.965(4)
Cl3 C16 1.784(4)
Cl4 C16 1.765(5)
C1 C2 1.390(5)
C1 C6 1.396(6)
C2 C3 1.388(6)
C2 H2 0.9500
C3 C4 1.362(7)
C3 H3 0.9500
C4 C5 1.398(6)
C4 H4 0.9500
C5 C6 1.388(6)
C5 H5 0.9500
C6 H6 0.9500
C7 C12 1.388(5)
C7 C8 1.402(5)
C8 C9 1.400(5)
C8 H8 0.9500
C9 C10 1.394(6)
C9 H9 0.9500
C10 C11 1.389(6)
C10 H10 0.9500
C11 C12 1.392(5)
C11 H11 0.9500
C12 H12 0.9500
C13 H13A 0.9800
C13 H13B 0.9800
C13 H13C 0.9800
C14 C15 1.518(5)
C14 H14A 0.9900
C14 H14B 0.9900
C15 H15A 0.9900
C15 H15B 0.9900
C16 H16A 0.9900
C16 H16B 0.9900
